data_7106861
loop_
_publ_author_name
'Boris Burger'
'Sebastian Dechert'
'Christian Gro\&se'
'Serhiy Demeshko'
'Franc Meyer'

_publ_section_title
;
 Visualising the Carboxylate Shift at a Bioinspired Diiron(II) Site in the
 Solid State
;
_journal_name_full Chem.Commun.
_journal_page_first 10428
_journal_paper_doi 10.1039/c1cc13756e
_journal_volume 47
_journal_year 2011
_chemical_formula_moiety 'C31 H42 Fe2 N12 O6, 2(C2 H3 N)'
_chemical_formula_sum 'C35 H48 Fe2 N14 O6'
_chemical_formula_weight 872.57
_chemical_name_systematic
;
?
;
_space_group_IT_number 19
_symmetry_cell_setting orthorhombic
_symmetry_space_group_name_Hall 'P 2ac 2ab'
_symmetry_space_group_name_H-M 'P 21 21 21'
_atom_sites_solution_hydrogens geom
_atom_sites_solution_primary direct
_atom_sites_solution_secondary difmap
_audit_creation_method SHELXL-97
_cell_angle_alpha 90.00
_cell_angle_beta 90.00
_cell_angle_gamma 90.00
_cell_formula_units_Z 8
_cell_length_a 16.264(3)
_cell_length_b 18.940(4)
_cell_length_c 26.215(5)
_cell_measurement_reflns_used 62244
_cell_measurement_temperature 173(2)
_cell_measurement_theta_max 30.92
_cell_measurement_theta_min 1.49
_cell_volume 8075(3)
_computing_molecular_graphics 'DIAMOND (Brandenburg, 2001)'
_computing_publication_material 'SHELXL-97 (Sheldrick, 1997)'
_computing_structure_refinement 'SHELXL-97 (Sheldrick, 1997)'
_computing_structure_solution 'SHELXS-97 (Sheldrick, 1990)'
_diffrn_ambient_temperature 173(2)
_diffrn_measured_fraction_theta_full 0.991
_diffrn_measured_fraction_theta_max 0.991
_diffrn_measurement_device_type 'Mar MX-225'
_diffrn_radiation_source synchrotron
_diffrn_radiation_wavelength 0.80000
_diffrn_reflns_av_R_equivalents 0.0324
_diffrn_reflns_av_sigmaI/netI 0.0415
_diffrn_reflns_limit_h_max 20
_diffrn_reflns_limit_h_min -20
_diffrn_reflns_limit_k_max 24
_diffrn_reflns_limit_k_min -24
_diffrn_reflns_limit_l_max 32
_diffrn_reflns_limit_l_min -33
_diffrn_reflns_number 62244
_diffrn_reflns_theta_full 30.92
_diffrn_reflns_theta_max 30.92
_diffrn_reflns_theta_min 1.49
_diffrn_source_type 'BESSY ML Beamline 14.2'
_exptl_absorpt_coefficient_mu 0.781
_exptl_absorpt_correction_T_max 0.7461
_exptl_absorpt_correction_T_min 0.6983
_exptl_absorpt_correction_type multi-scan
_exptl_absorpt_process_details sadabs
_exptl_crystal_colour colorless
_exptl_crystal_density_diffrn 1.435
_exptl_crystal_density_method 'not measured'
_exptl_crystal_description block
_exptl_crystal_F_000 3648
_exptl_crystal_size_max 0.40
_exptl_crystal_size_mid 0.40
_exptl_crystal_size_min 0.30
_refine_diff_density_max 1.174
_refine_diff_density_min -0.612
_refine_diff_density_rms 0.068
_refine_ls_abs_structure_details 'Flack H D (1983), Acta Cryst. A39, 876-881'
_refine_ls_abs_structure_Flack -0.079(7)
_refine_ls_extinction_method none
_refine_ls_goodness_of_fit_ref 1.034
_refine_ls_hydrogen_treatment constr
_refine_ls_matrix_type full
_refine_ls_number_parameters 1045
_refine_ls_number_reflns 17697
_refine_ls_number_restraints 0
_refine_ls_restrained_S_all 1.034
_refine_ls_R_factor_all 0.0359
_refine_ls_R_factor_gt 0.0340
_refine_ls_shift/su_max 0.001
_refine_ls_shift/su_mean 0.000
_refine_ls_structure_factor_coef Fsqd
_refine_ls_weighting_details 'calc w=1/[\s^2^(Fo^2^)+(0.0448P)^2^+5.7938P] where P=(Fo^2^+2Fc^2^)/3'
_refine_ls_weighting_scheme calc
_refine_ls_wR_factor_gt 0.0849
_refine_ls_wR_factor_ref 0.0860
_reflns_number_gt 16890
_reflns_number_total 17697
_reflns_threshold_expression >2sigma(I)
_cod_data_source_file c1cc13756e.txt
_cod_data_source_block 1-acetat_100at100K-synchrotron
_cod_database_code 7106861

loop_
_symmetry_equiv_pos_as_xyz
'x, y, z'
'-x+1/2, -y, z+1/2'
'-x, y+1/2, -z+1/2'
'x+1/2, -y+1/2, -z'

loop_
_atom_site_label
_atom_site_type_symbol
_atom_site_fract_x
_atom_site_fract_y
_atom_site_fract_z
_atom_site_U_iso_or_equiv
_atom_site_adp_type
_atom_site_occupancy
_atom_site_symmetry_multiplicity
_atom_site_calc_flag
_atom_site_refinement_flags
_atom_site_disorder_assembly
_atom_site_disorder_group
Fe1 Fe 0.228180(19) 0.584288(15) 0.385359(12) 0.00672(7) Uani 1 1 d . . .
Fe2 Fe 0.094335(19) 0.717033(15) 0.439285(13) 0.00753(7) Uani 1 1 d . . .
Fe11 Fe 0.75468(2) 0.399523(16) 0.407504(12) 0.01075(7) Uani 1 1 d . . .
Fe12 Fe 0.570677(18) 0.310142(15) 0.436976(12) 0.00689(6) Uani 1 1 d . . .
N1 N 0.20481(11) 0.59400(9) 0.46469(7) 0.0060(3) Uani 1 1 d . . .
N2 N 0.16580(11) 0.65016(9) 0.48724(7) 0.0066(3) Uani 1 1 d . . .
N3 N 0.31639(11) 0.48889(9) 0.44075(8) 0.0087(4) Uani 1 1 d . . .
N4 N 0.23997(12) 0.48778(10) 0.34465(7) 0.0115(4) Uani 1 1 d . . .
N5 N 0.27314(14) 0.37813(11) 0.32638(9) 0.0184(4) Uani 1 1 d . . .
N6 N 0.36030(11) 0.60520(10) 0.38088(8) 0.0102(4) Uani 1 1 d . . .
N7 N 0.48935(12) 0.60733(10) 0.40712(8) 0.0120(4) Uani 1 1 d . . .
N8 N 0.04572(12) 0.65446(9) 0.59305(7) 0.0092(4) Uani 1 1 d . . .
N9 N -0.01237(12) 0.73624(9) 0.48867(8) 0.0108(4) Uani 1 1 d . . .
N10 N -0.11456(12) 0.72456(10) 0.54386(8) 0.0121(4) Uani 1 1 d . . .
N11 N -0.07061(15) 0.52646(12) 0.64430(9) 0.0227(5) Uani 1 1 d . . .
N12 N -0.04635(14) 0.61696(11) 0.69597(8) 0.0150(4) Uani 1 1 d . . .
N21 N 0.71856(12) 0.37959(10) 0.48215(7) 0.0087(4) Uani 1 1 d . . .
N22 N 0.64898(11) 0.34448(9) 0.49639(7) 0.0070(3) Uani 1 1 d . . .
N23 N 0.85304(12) 0.46243(10) 0.46830(7) 0.0110(4) Uani 1 1 d . . .
N24 N 0.87361(13) 0.37292(11) 0.38501(8) 0.0140(4) Uani 1 1 d . . .
N25 N 1.00884(13) 0.37604(10) 0.38562(9) 0.0158(4) Uani 1 1 d . . .
N26 N 0.75068(12) 0.50594(10) 0.38806(7) 0.0123(4) Uani 1 1 d . . .
N27 N 0.77234(13) 0.61929(10) 0.40188(8) 0.0142(4) Uani 1 1 d . . .
N28 N 0.51891(12) 0.35121(9) 0.59643(7) 0.0087(4) Uani 1 1 d . . .
N29 N 0.45389(12) 0.31162(10) 0.47837(7) 0.0103(4) Uani 1 1 d . . .
N30 N 0.35358(12) 0.31708(10) 0.53554(7) 0.0103(4) Uani 1 1 d . . .
N31 N 0.65729(17) 0.34549(15) 0.69267(9) 0.0319(6) Uani 1 1 d . . .
N32 N 0.52641(17) 0.33544(12) 0.71611(9) 0.0247(5) Uani 1 1 d . . .
O1 O 0.09758(11) 0.56423(9) 0.37219(8) 0.0190(4) Uani 1 1 d . . .
O2 O 0.01809(11) 0.65474(9) 0.39596(7) 0.0175(4) Uani 1 1 d . . .
O3 O 0.19218(9) 0.69574(8) 0.38179(6) 0.0093(3) Uani 1 1 d . . .
O4 O 0.21880(12) 0.64849(9) 0.30698(7) 0.0185(4) Uani 1 1 d . . .
O5 O 0.15413(11) 0.81630(9) 0.46281(7) 0.0169(4) Uani 1 1 d . . .
O6 O 0.06465(12) 0.82053(9) 0.40002(7) 0.0204(4) Uani 1 1 d . . .
O11 O 0.68732(9) 0.30887(8) 0.38937(6) 0.0095(3) Uani 1 1 d . . .
O12 O 0.71580(12) 0.36161(10) 0.31651(7) 0.0202(4) Uani 1 1 d . . .
O13 O 0.55535(12) 0.20744(9) 0.42003(7) 0.0199(4) Uani 1 1 d . A .
O14A O 0.6243(2) 0.17335(12) 0.48927(10) 0.0338(8) Uani 0.874(6) 1 d P A 1
O14B O 0.5700(17) 0.1684(9) 0.4982(7) 0.0338(8) Uani 0.126(6) 1 d P A 2
O15 O 0.56189(11) 0.41661(9) 0.40721(7) 0.0178(4) Uani 1 1 d . . .
O16 O 0.50675(11) 0.33748(9) 0.35684(7) 0.0191(4) Uani 1 1 d . . .
C1 C 0.21063(13) 0.57662(11) 0.54918(8) 0.0083(4) Uani 1 1 d . . .
H1 H 0.2228 0.5568 0.5816 0.080 Uiso 1 1 calc R . .
C2 C 0.22949(13) 0.54952(10) 0.50149(8) 0.0076(4) Uani 1 1 d . . .
C3 C 0.16950(13) 0.63993(11) 0.53853(8) 0.0072(4) Uani 1 1 d . . .
C4 C 0.26572(14) 0.47951(11) 0.48632(9) 0.0103(4) Uani 1 1 d . . .
H4A H 0.2997 0.4607 0.5145 0.080 Uiso 1 1 calc R . .
H4B H 0.2211 0.4453 0.4792 0.080 Uiso 1 1 calc R . .
C5 C 0.32611(14) 0.42501(11) 0.40993(9) 0.0121(4) Uani 1 1 d . . .
H5A H 0.3050 0.3838 0.4292 0.080 Uiso 1 1 calc R . .
H5B H 0.3852 0.4170 0.4029 0.080 Uiso 1 1 calc R . .
C6 C 0.28048(14) 0.43151(11) 0.36052(9) 0.0111(4) Uani 1 1 d . . .
C7 C 0.20424(18) 0.46970(14) 0.29889(10) 0.0207(5) Uani 1 1 d . . .
H7 H 0.1706 0.4998 0.2787 0.080 Uiso 1 1 calc R . .
C8 C 0.22465(19) 0.40198(15) 0.28712(11) 0.0261(6) Uani 1 1 d . . .
H8 H 0.2086 0.3763 0.2576 0.080 Uiso 1 1 calc R . .
C9 C 0.30673(18) 0.30659(14) 0.33169(12) 0.0268(6) Uani 1 1 d . . .
H9A H 0.2767 0.2813 0.3585 0.080 Uiso 1 1 calc R . .
H9B H 0.3651 0.3094 0.3408 0.080 Uiso 1 1 calc R . .
H9C H 0.3008 0.2813 0.2993 0.080 Uiso 1 1 calc R . .
C10 C 0.39402(13) 0.52447(11) 0.45299(9) 0.0093(4) Uani 1 1 d . . .
H10A H 0.4389 0.4893 0.4548 0.080 Uiso 1 1 calc R . .
H10B H 0.3895 0.5477 0.4867 0.080 Uiso 1 1 calc R . .
C11 C 0.41366(13) 0.57860(11) 0.41307(8) 0.0085(4) Uani 1 1 d . . .
C12 C 0.40351(16) 0.65399(12) 0.35223(10) 0.0153(5) Uani 1 1 d . . .
H12 H 0.3811 0.6818 0.3255 0.080 Uiso 1 1 calc R . .
C13 C 0.48277(16) 0.65606(13) 0.36817(10) 0.0172(5) Uani 1 1 d . . .
H13 H 0.5254 0.6853 0.3551 0.080 Uiso 1 1 calc R . .
C14 C 0.56160(14) 0.59277(13) 0.43815(11) 0.0186(5) Uani 1 1 d . . .
H14A H 0.5772 0.5431 0.4343 0.080 Uiso 1 1 calc R . .
H14B H 0.5491 0.6025 0.4740 0.080 Uiso 1 1 calc R . .
H14C H 0.6071 0.6230 0.4270 0.080 Uiso 1 1 calc R . .
C15 C 0.12348(13) 0.68649(11) 0.57497(9) 0.0093(4) Uani 1 1 d . . .
H15A H 0.1590 0.6967 0.6047 0.080 Uiso 1 1 calc R . .
H15B H 0.1110 0.7319 0.5579 0.080 Uiso 1 1 calc R . .
C16 C -0.00623(14) 0.63300(11) 0.54939(9) 0.0101(4) Uani 1 1 d . . .
H16A H -0.0500 0.6005 0.5612 0.080 Uiso 1 1 calc R . .
H16B H 0.0276 0.6078 0.5238 0.080 Uiso 1 1 calc R . .
C17 C -0.04385(14) 0.69676(11) 0.52585(9) 0.0100(4) Uani 1 1 d . . .
C18 C -0.06702(14) 0.79184(11) 0.48303(9) 0.0135(5) Uani 1 1 d . . .
H18 H -0.0612 0.8291 0.4591 0.080 Uiso 1 1 calc R . .
C19 C -0.12965(15) 0.78542(12) 0.51648(10) 0.0141(5) Uani 1 1 d . . .
H19 H -0.1750 0.8165 0.5204 0.080 Uiso 1 1 calc R . .
C20 C -0.16357(15) 0.69593(13) 0.58542(10) 0.0177(5) Uani 1 1 d . . .
H20A H -0.1287 0.6895 0.6156 0.080 Uiso 1 1 calc R . .
H20B H -0.1867 0.6503 0.5752 0.080 Uiso 1 1 calc R . .
H20C H -0.2083 0.7287 0.5935 0.080 Uiso 1 1 calc R . .
C21 C 0.05907(15) 0.59374(12) 0.62761(9) 0.0133(4) Uani 1 1 d . . .
H21A H 0.1037 0.6049 0.6520 0.080 Uiso 1 1 calc R . .
H21B H 0.0759 0.5519 0.6075 0.080 Uiso 1 1 calc R . .
C22 C -0.01835(16) 0.57762(13) 0.65624(10) 0.0159(5) Uani 1 1 d . . .
C23 C -0.13454(18) 0.53439(15) 0.67799(12) 0.0261(6) Uani 1 1 d . . .
H23 H -0.1821 0.5052 0.6787 0.080 Uiso 1 1 calc R . .
C24 C -0.12097(17) 0.58948(14) 0.71028(10) 0.0217(5) Uani 1 1 d . . .
H24 H -0.1557 0.6055 0.7370 0.080 Uiso 1 1 calc R . .
C25 C -0.00537(18) 0.67828(14) 0.71905(10) 0.0222(6) Uani 1 1 d . . .
H25A H -0.0281 0.7218 0.7046 0.080 Uiso 1 1 calc R . .
H25B H 0.0537 0.6761 0.7120 0.080 Uiso 1 1 calc R . .
H25C H -0.0144 0.6779 0.7560 0.080 Uiso 1 1 calc R . .
C26 C 0.03276(14) 0.59858(12) 0.37144(9) 0.0103(4) Uani 1 1 d . . .
C27 C -0.03597(15) 0.56992(13) 0.33806(9) 0.0148(5) Uani 1 1 d . . .
H27A H -0.0387 0.5185 0.3416 0.080 Uiso 1 1 calc R . .
H27B H -0.0251 0.5821 0.3024 0.080 Uiso 1 1 calc R . .
H27C H -0.0884 0.5907 0.3487 0.080 Uiso 1 1 calc R . .
C28 C 0.19804(14) 0.70068(12) 0.33298(9) 0.0110(4) Uani 1 1 d . . .
C29 C 0.18248(18) 0.77168(14) 0.30850(10) 0.0200(5) Uani 1 1 d . . .
H29A H 0.1897 0.7678 0.2715 0.080 Uiso 1 1 calc R . .
H29B H 0.2214 0.8064 0.3221 0.080 Uiso 1 1 calc R . .
H29C H 0.1262 0.7869 0.3160 0.080 Uiso 1 1 calc R . .
C30 C 0.11659(16) 0.85005(12) 0.42831(11) 0.0183(5) Uani 1 1 d . . .
C31 C 0.1350(2) 0.92791(14) 0.42111(14) 0.0335(7) Uani 1 1 d . . .
H31A H 0.0916 0.9496 0.4004 0.080 Uiso 1 1 calc R . .
H31B H 0.1880 0.9333 0.4038 0.080 Uiso 1 1 calc R . .
H31C H 0.1373 0.9512 0.4545 0.080 Uiso 1 1 calc R . .
C41 C 0.72294(14) 0.36825(11) 0.56697(9) 0.0108(4) Uani 1 1 d . . .
H41 H 0.7401 0.3712 0.6015 0.080 Uiso 1 1 calc R . .
C42 C 0.76323(14) 0.39384(11) 0.52411(8) 0.0092(4) Uani 1 1 d . . .
C43 C 0.65155(14) 0.33712(11) 0.54779(8) 0.0072(4) Uani 1 1 d . . .
C44 C 0.84780(14) 0.42459(12) 0.51752(9) 0.0124(4) Uani 1 1 d . . .
H44A H 0.8597 0.4576 0.5458 0.080 Uiso 1 1 calc R . .
H44B H 0.8893 0.3863 0.5184 0.080 Uiso 1 1 calc R . .
C45 C 0.93576(15) 0.45905(13) 0.44602(10) 0.0159(5) Uani 1 1 d . . .
H45A H 0.9766 0.4498 0.4732 0.080 Uiso 1 1 calc R . .
H45B H 0.9494 0.5048 0.4299 0.080 Uiso 1 1 calc R . .
C46 C 0.93938(15) 0.40134(12) 0.40693(9) 0.0136(4) Uani 1 1 d . . .
C47 C 0.90281(17) 0.32742(13) 0.34812(10) 0.0186(5) Uani 1 1 d . . .
H47 H 0.8698 0.2993 0.3262 0.080 Uiso 1 1 calc R . .
C48 C 0.98643(17) 0.32915(14) 0.34811(11) 0.0204(5) Uani 1 1 d . . .
H48 H 1.0222 0.3031 0.3265 0.080 Uiso 1 1 calc R . .
C49 C 1.09309(16) 0.39440(14) 0.39970(12) 0.0226(6) Uani 1 1 d . . .
H49A H 1.1038 0.3791 0.4348 0.080 Uiso 1 1 calc R . .
H49B H 1.1005 0.4456 0.3972 0.080 Uiso 1 1 calc R . .
H49C H 1.1316 0.3707 0.3766 0.080 Uiso 1 1 calc R . .
C50 C 0.81889(16) 0.53424(12) 0.47097(10) 0.0155(5) Uani 1 1 d . . .
H50A H 0.8629 0.5683 0.4796 0.080 Uiso 1 1 calc R . .
H50B H 0.7763 0.5366 0.4979 0.080 Uiso 1 1 calc R . .
C51 C 0.78182(14) 0.55290(12) 0.42020(9) 0.0111(4) Uani 1 1 d . . .
C52 C 0.72007(16) 0.54361(13) 0.34755(10) 0.0160(5) Uani 1 1 d . . .
H52 H 0.6940 0.5239 0.3184 0.080 Uiso 1 1 calc R . .
C53 C 0.73319(15) 0.61424(13) 0.35576(10) 0.0171(5) Uani 1 1 d . . .
H53 H 0.7181 0.6521 0.3339 0.080 Uiso 1 1 calc R . .
C54 C 0.79891(17) 0.68450(12) 0.42716(11) 0.0207(5) Uani 1 1 d . . .
H54A H 0.8579 0.6817 0.4347 0.080 Uiso 1 1 calc R . .
H54B H 0.7682 0.6905 0.4590 0.080 Uiso 1 1 calc R . .
H54C H 0.7884 0.7248 0.4047 0.080 Uiso 1 1 calc R . .
C55 C 0.58268(14) 0.30219(11) 0.57643(8) 0.0089(4) Uani 1 1 d . . .
H55A H 0.5558 0.2676 0.5535 0.080 Uiso 1 1 calc R . .
H55B H 0.6064 0.2756 0.6054 0.080 Uiso 1 1 calc R . .
C56 C 0.47894(14) 0.39011(11) 0.55430(9) 0.0104(4) Uani 1 1 d . . .
H56A H 0.5214 0.4135 0.5332 0.080 Uiso 1 1 calc R . .
H56B H 0.4425 0.4271 0.5685 0.080 Uiso 1 1 calc R . .
C57 C 0.42961(14) 0.34088(11) 0.52185(9) 0.0096(4) Uani 1 1 d . . .
C58 C 0.38995(14) 0.26764(12) 0.46403(9) 0.0131(5) Uani 1 1 d . . .
H58 H 0.3895 0.2391 0.4342 0.080 Uiso 1 1 calc R . .
C59 C 0.32818(14) 0.27108(11) 0.49852(9) 0.0131(5) Uani 1 1 d . . .
H59 H 0.2773 0.2465 0.4973 0.080 Uiso 1 1 calc R . .
C60 C 0.30898(15) 0.33349(13) 0.58216(9) 0.0149(5) Uani 1 1 d . . .
H60A H 0.2554 0.3098 0.5816 0.080 Uiso 1 1 calc R . .
H60B H 0.3008 0.3846 0.5846 0.080 Uiso 1 1 calc R . .
H60C H 0.3407 0.3171 0.6117 0.080 Uiso 1 1 calc R . .
C61 C 0.55310(15) 0.40046(12) 0.63463(9) 0.0118(4) Uani 1 1 d . . .
H61A H 0.5107 0.4356 0.6441 0.080 Uiso 1 1 calc R . .
H61B H 0.6004 0.4261 0.6197 0.080 Uiso 1 1 calc R . .
C62 C 0.58053(18) 0.36181(13) 0.68123(9) 0.0176(5) Uani 1 1 d . . .
C63 C 0.6523(3) 0.30635(19) 0.73686(11) 0.0426(10) Uani 1 1 d . . .
H63 H 0.6982 0.2870 0.7544 0.080 Uiso 1 1 calc R . .
C64 C 0.5742(3) 0.29936(15) 0.75163(11) 0.0380(9) Uani 1 1 d . . .
H64 H 0.5550 0.2746 0.7808 0.080 Uiso 1 1 calc R . .
C65 C 0.4382(2) 0.3478(2) 0.71753(12) 0.0381(8) Uani 1 1 d . . .
H65A H 0.4128 0.3284 0.6867 0.080 Uiso 1 1 calc R . .
H65B H 0.4275 0.3987 0.7193 0.080 Uiso 1 1 calc R . .
H65C H 0.4147 0.3247 0.7476 0.080 Uiso 1 1 calc R . .
C66 C 0.68917(13) 0.30964(12) 0.33992(9) 0.0098(4) Uani 1 1 d . . .
C67 C 0.66148(16) 0.24364(13) 0.31319(9) 0.0160(5) Uani 1 1 d . . .
H67A H 0.6543 0.2534 0.2767 0.080 Uiso 1 1 calc R . .
H67B H 0.6091 0.2278 0.3277 0.080 Uiso 1 1 calc R . .
H67C H 0.7030 0.2066 0.3176 0.080 Uiso 1 1 calc R . .
C68 C 0.58508(17) 0.16081(12) 0.44955(10) 0.0190(5) Uani 1 1 d . . .
C69 C 0.57877(16) 0.08509(11) 0.43057(10) 0.0168(5) Uani 1 1 d . A .
H69A H 0.5949 0.0527 0.4579 0.080 Uiso 1 1 calc R . .
H69B H 0.6153 0.0786 0.4012 0.080 Uiso 1 1 calc R . .
H69C H 0.5220 0.0752 0.4203 0.080 Uiso 1 1 calc R . .
C70 C 0.52734(15) 0.40046(13) 0.36607(9) 0.0138(5) Uani 1 1 d . . .
C71 C 0.50875(18) 0.45696(14) 0.32700(10) 0.0197(5) Uani 1 1 d . . .
H71A H 0.4506 0.4545 0.3174 0.080 Uiso 1 1 calc R . .
H71B H 0.5430 0.4495 0.2967 0.080 Uiso 1 1 calc R . .
H71C H 0.5206 0.5035 0.3416 0.080 Uiso 1 1 calc R . .
N42 N 0.2824(3) 0.6838(2) 0.66960(12) 0.0545(10) Uani 1 1 d . . .
C74 C 0.3304(3) 0.6454(2) 0.65313(14) 0.0418(9) Uani 1 1 d . . .
C75 C 0.3903(2) 0.5963(2) 0.63287(16) 0.0521(11) Uani 1 1 d . . .
H75A H 0.3963 0.5563 0.6563 0.078 Uiso 1 1 calc R . .
H75B H 0.4433 0.6202 0.6290 0.078 Uiso 1 1 calc R . .
H75C H 0.3716 0.5791 0.5996 0.078 Uiso 1 1 calc R . .
N43 N 0.2461(2) 0.53350(16) 0.16396(11) 0.0435(7) Uani 1 1 d . . .
C76 C 0.2950(2) 0.54319(16) 0.19458(11) 0.0299(7) Uani 1 1 d . . .
C77 C 0.3569(3) 0.5560(2) 0.23309(14) 0.0427(8) Uani 1 1 d . . .
H77A H 0.4005 0.5857 0.2188 0.064 Uiso 1 1 calc R . .
H77B H 0.3803 0.5109 0.2443 0.064 Uiso 1 1 calc R . .
H77C H 0.3318 0.5801 0.2623 0.064 Uiso 1 1 calc R . .
N44 N 0.9989(2) 0.4640(2) 0.22555(13) 0.0506(8) Uani 1 1 d . . .
C78 C 0.9308(2) 0.46233(16) 0.23438(11) 0.0302(7) Uani 1 1 d . . .
C79 C 0.8440(2) 0.46359(19) 0.24536(15) 0.0380(8) Uani 1 1 d . . .
H79A H 0.8249 0.5126 0.2467 0.057 Uiso 1 1 calc R . .
H79B H 0.8338 0.4408 0.2783 0.057 Uiso 1 1 calc R . .
H79C H 0.8142 0.4382 0.2185 0.057 Uiso 1 1 calc R . .
N45 N 0.6047(2) 0.67496(17) 0.26215(11) 0.0406(7) Uani 1 1 d . . .
C80 C 0.59326(18) 0.66354(15) 0.22003(11) 0.0242(6) Uani 1 1 d . . .
C81 C 0.5800(2) 0.65143(16) 0.16565(12) 0.0304(7) Uani 1 1 d . . .
H81A H 0.5402 0.6859 0.1526 0.046 Uiso 1 1 calc R . .
H81B H 0.5587 0.6036 0.1605 0.046 Uiso 1 1 calc R . .
H81C H 0.6322 0.6567 0.1474 0.046 Uiso 1 1 calc R . .

loop_
_atom_site_aniso_label
_atom_site_aniso_U_11
_atom_site_aniso_U_22
_atom_site_aniso_U_33
_atom_site_aniso_U_23
_atom_site_aniso_U_13
_atom_site_aniso_U_12
Fe1 0.00728(14) 0.00444(13) 0.00845(14) -0.00175(11) 0.00092(12) -0.00001(11)
Fe2 0.00683(14) 0.00331(13) 0.01243(15) 0.00134(11) -0.00054(12) 0.00159(10)
Fe11 0.01567(16) 0.00847(14) 0.00811(14) -0.00007(11) 0.00209(13) -0.00717(12)
Fe12 0.00603(14) 0.00619(13) 0.00846(14) -0.00165(11) -0.00100(12) -0.00130(11)
N1 0.0069(8) 0.0020(7) 0.0092(8) -0.0006(6) 0.0018(7) 0.0016(6)
N2 0.0052(8) 0.0033(8) 0.0111(9) -0.0001(7) 0.0033(7) 0.0025(6)
N3 0.0075(8) 0.0045(8) 0.0142(9) -0.0031(7) 0.0002(8) 0.0004(6)
N4 0.0122(9) 0.0102(8) 0.0121(9) -0.0048(7) 0.0001(8) -0.0007(7)
N5 0.0183(10) 0.0126(9) 0.0243(11) -0.0121(8) -0.0013(9) 0.0021(8)
N6 0.0091(9) 0.0087(8) 0.0128(9) -0.0022(7) 0.0020(8) -0.0032(7)
N7 0.0080(9) 0.0095(9) 0.0186(10) -0.0052(8) 0.0028(8) -0.0031(7)
N8 0.0095(9) 0.0062(8) 0.0120(9) -0.0006(7) 0.0022(8) -0.0005(7)
N9 0.0087(9) 0.0054(8) 0.0183(10) -0.0026(7) -0.0002(8) 0.0018(7)
N10 0.0068(9) 0.0133(9) 0.0163(10) -0.0062(8) -0.0003(8) 0.0016(7)
N11 0.0250(12) 0.0173(10) 0.0257(12) -0.0014(9) 0.0128(10) -0.0056(9)
N12 0.0191(10) 0.0144(9) 0.0116(9) 0.0016(7) 0.0053(8) 0.0050(8)
N21 0.0076(8) 0.0104(8) 0.0081(9) 0.0007(7) 0.0013(7) -0.0036(7)
N22 0.0069(8) 0.0056(8) 0.0087(8) -0.0001(7) -0.0005(7) -0.0017(7)
N23 0.0121(10) 0.0114(9) 0.0095(9) 0.0028(7) -0.0003(8) -0.0063(7)
N24 0.0124(9) 0.0151(9) 0.0145(10) 0.0002(8) -0.0002(9) -0.0015(7)
N25 0.0129(10) 0.0114(9) 0.0230(11) 0.0079(8) -0.0015(9) -0.0007(7)
N26 0.0109(9) 0.0150(9) 0.0109(9) 0.0006(7) -0.0006(8) -0.0040(7)
N27 0.0125(9) 0.0100(9) 0.0202(10) 0.0018(7) -0.0029(9) -0.0019(7)
N28 0.0113(9) 0.0058(8) 0.0089(8) 0.0003(7) 0.0020(8) -0.0004(7)
N29 0.0082(8) 0.0103(8) 0.0125(9) -0.0006(7) 0.0019(7) -0.0018(7)
N30 0.0077(9) 0.0102(8) 0.0129(9) 0.0023(7) 0.0019(8) -0.0003(7)
N31 0.0363(15) 0.0474(16) 0.0122(11) -0.0088(11) -0.0065(11) 0.0244(13)
N32 0.0447(15) 0.0147(10) 0.0147(11) -0.0007(8) 0.0020(11) -0.0072(10)
O1 0.0078(8) 0.0097(8) 0.0396(11) -0.0053(7) -0.0057(8) -0.0006(6)
O2 0.0116(8) 0.0158(8) 0.0250(10) -0.0067(7) -0.0032(7) 0.0017(7)
O3 0.0095(7) 0.0075(7) 0.0108(7) 0.0027(6) -0.0007(6) -0.0013(6)
O4 0.0236(9) 0.0182(8) 0.0136(8) -0.0034(7) -0.0037(8) 0.0027(7)
O5 0.0181(9) 0.0077(7) 0.0251(9) 0.0029(7) 0.0044(8) 0.0025(7)
O6 0.0212(9) 0.0130(8) 0.0269(10) 0.0059(7) 0.0024(8) 0.0042(7)
O11 0.0075(7) 0.0124(7) 0.0086(7) -0.0034(6) -0.0013(6) -0.0003(6)
O12 0.0217(9) 0.0194(9) 0.0194(9) 0.0080(7) -0.0059(8) -0.0064(7)
O13 0.0231(9) 0.0084(7) 0.0281(10) 0.0010(7) 0.0038(8) 0.0009(7)
O14A 0.056(2) 0.0177(10) 0.0276(13) -0.0081(9) -0.0068(14) -0.0021(12)
O14B 0.056(2) 0.0177(10) 0.0276(13) -0.0081(9) -0.0068(14) -0.0021(12)
O15 0.0258(9) 0.0120(8) 0.0154(8) 0.0009(7) -0.0004(8) 0.0043(7)
O16 0.0140(8) 0.0151(8) 0.0283(10) 0.0007(7) 0.0020(8) 0.0031(7)
C1 0.0066(9) 0.0093(9) 0.0090(10) 0.0013(8) 0.0013(8) 0.0008(8)
C2 0.0065(9) 0.0045(9) 0.0117(10) 0.0014(8) 0.0030(8) 0.0005(8)
C3 0.0035(9) 0.0071(9) 0.0109(10) 0.0004(8) 0.0007(8) -0.0013(7)
C4 0.0086(10) 0.0048(9) 0.0175(11) 0.0027(8) 0.0016(9) 0.0033(8)
C5 0.0123(10) 0.0065(9) 0.0176(11) -0.0067(9) 0.0002(9) 0.0030(8)
C6 0.0087(10) 0.0091(10) 0.0155(11) -0.0066(8) 0.0047(9) -0.0020(8)
C7 0.0273(14) 0.0200(12) 0.0148(12) -0.0069(10) -0.0075(11) 0.0041(10)
C8 0.0303(15) 0.0256(13) 0.0223(13) -0.0160(11) -0.0077(12) 0.0039(12)
C9 0.0252(14) 0.0143(12) 0.0409(17) -0.0196(12) -0.0085(13) 0.0073(11)
C10 0.0054(10) 0.0104(9) 0.0122(10) -0.0015(8) -0.0013(8) -0.0014(8)
C11 0.0051(9) 0.0079(9) 0.0125(10) -0.0069(8) 0.0024(8) -0.0018(8)
C12 0.0168(12) 0.0116(10) 0.0177(12) 0.0003(9) 0.0029(10) -0.0027(9)
C13 0.0152(12) 0.0137(11) 0.0228(13) -0.0009(9) 0.0068(10) -0.0058(9)
C14 0.0094(10) 0.0185(11) 0.0278(13) -0.0074(10) 0.0007(11) -0.0022(9)
C15 0.0088(10) 0.0062(9) 0.0128(10) -0.0012(8) -0.0005(8) -0.0006(8)
C16 0.0087(10) 0.0079(9) 0.0139(11) -0.0027(8) 0.0026(9) -0.0001(8)
C17 0.0085(10) 0.0074(9) 0.0141(10) -0.0063(8) 0.0002(9) -0.0001(8)
C18 0.0121(10) 0.0065(9) 0.0218(12) -0.0025(8) -0.0050(10) 0.0063(8)
C19 0.0103(10) 0.0095(9) 0.0225(12) -0.0086(9) -0.0055(10) 0.0049(8)
C20 0.0109(11) 0.0196(12) 0.0226(13) -0.0062(10) 0.0067(10) 0.0016(9)
C21 0.0154(11) 0.0109(10) 0.0136(11) -0.0004(8) 0.0051(9) 0.0020(9)
C22 0.0192(12) 0.0129(11) 0.0156(11) 0.0028(9) 0.0059(10) 0.0043(9)
C23 0.0224(14) 0.0256(14) 0.0302(15) 0.0043(11) 0.0123(12) -0.0061(11)
C24 0.0229(13) 0.0233(13) 0.0187(12) 0.0043(10) 0.0111(11) 0.0059(11)
C25 0.0317(15) 0.0178(12) 0.0171(12) -0.0024(10) 0.0035(11) 0.0025(11)
C26 0.0095(10) 0.0098(10) 0.0117(10) 0.0054(8) 0.0017(9) -0.0024(8)
C27 0.0145(11) 0.0158(11) 0.0141(11) 0.0025(9) -0.0032(10) -0.0017(9)
C28 0.0088(10) 0.0126(11) 0.0117(10) 0.0015(8) -0.0021(9) -0.0040(8)
C29 0.0290(14) 0.0177(12) 0.0134(12) 0.0080(9) -0.0041(11) 0.0003(10)
C30 0.0157(12) 0.0107(10) 0.0286(14) 0.0036(10) 0.0108(11) 0.0040(9)
C31 0.0400(17) 0.0092(11) 0.0512(19) 0.0080(12) -0.0014(15) -0.0016(11)
C41 0.0132(10) 0.0107(9) 0.0086(10) -0.0017(8) -0.0042(9) -0.0012(8)
C42 0.0106(10) 0.0073(9) 0.0096(10) -0.0008(7) -0.0024(9) 0.0004(8)
C43 0.0085(10) 0.0061(9) 0.0070(10) 0.0008(7) -0.0005(8) 0.0036(8)
C44 0.0110(10) 0.0164(11) 0.0099(10) 0.0028(8) -0.0028(9) -0.0037(9)
C45 0.0141(11) 0.0172(11) 0.0163(12) 0.0015(9) -0.0004(10) -0.0077(9)
C46 0.0146(11) 0.0123(10) 0.0138(11) 0.0072(9) -0.0029(9) -0.0036(8)
C47 0.0202(12) 0.0185(12) 0.0169(12) -0.0004(9) -0.0039(10) 0.0018(10)
C48 0.0180(12) 0.0175(12) 0.0258(14) 0.0012(10) -0.0019(11) 0.0036(10)
C49 0.0116(11) 0.0186(12) 0.0376(16) 0.0038(11) -0.0024(11) -0.0011(9)
C50 0.0186(12) 0.0127(10) 0.0151(12) -0.0006(9) -0.0077(10) -0.0051(9)
C51 0.0093(10) 0.0107(10) 0.0132(10) 0.0000(8) 0.0002(9) -0.0030(8)
C52 0.0132(11) 0.0191(11) 0.0156(11) -0.0001(9) -0.0014(10) -0.0017(9)
C53 0.0128(11) 0.0177(11) 0.0208(12) 0.0056(9) -0.0029(10) 0.0004(9)
C54 0.0222(13) 0.0075(10) 0.0323(15) 0.0003(10) -0.0099(11) -0.0001(9)
C55 0.0127(10) 0.0057(9) 0.0083(9) 0.0017(7) 0.0004(8) 0.0011(8)
C56 0.0113(10) 0.0058(9) 0.0141(11) -0.0002(8) 0.0000(9) 0.0004(8)
C57 0.0087(10) 0.0074(9) 0.0127(10) 0.0021(8) 0.0022(9) 0.0006(8)
C58 0.0111(11) 0.0123(10) 0.0161(11) -0.0006(9) -0.0014(9) -0.0040(8)
C59 0.0114(11) 0.0089(10) 0.0190(12) 0.0022(9) -0.0009(9) -0.0047(8)
C60 0.0137(11) 0.0149(11) 0.0160(11) 0.0018(9) 0.0055(9) -0.0011(9)
C61 0.0146(11) 0.0089(9) 0.0119(10) -0.0028(8) 0.0000(9) 0.0010(8)
C62 0.0287(14) 0.0136(11) 0.0106(11) -0.0052(9) -0.0017(11) 0.0048(10)
C63 0.071(3) 0.0415(19) 0.0149(14) -0.0095(13) -0.0116(16) 0.0392(19)
C64 0.087(3) 0.0157(13) 0.0116(12) 0.0004(10) -0.0058(16) 0.0072(15)
C65 0.0426(19) 0.049(2) 0.0227(15) -0.0040(14) 0.0087(15) -0.0257(16)
C66 0.0058(9) 0.0119(10) 0.0118(10) -0.0022(8) -0.0034(8) 0.0024(8)
C67 0.0188(12) 0.0160(11) 0.0133(11) -0.0070(9) -0.0033(10) -0.0004(9)
C68 0.0244(13) 0.0087(10) 0.0237(13) -0.0011(9) 0.0089(11) -0.0013(9)
C69 0.0197(12) 0.0060(9) 0.0248(13) -0.0029(9) -0.0002(10) 0.0008(9)
C70 0.0119(11) 0.0155(11) 0.0140(11) 0.0006(9) 0.0061(9) 0.0076(9)
C71 0.0264(14) 0.0179(12) 0.0150(12) 0.0034(9) 0.0024(11) 0.0088(10)
N42 0.088(3) 0.0506(19) 0.0251(15) 0.0125(14) -0.0219(18) -0.020(2)
C74 0.047(2) 0.052(2) 0.0267(17) 0.0208(17) -0.0160(17) -0.0241(19)
C75 0.0248(17) 0.081(3) 0.051(2) 0.037(2) -0.0059(16) -0.0149(18)
N43 0.062(2) 0.0425(16) 0.0261(14) 0.0067(12) -0.0042(16) -0.0081(15)
C76 0.0474(19) 0.0233(14) 0.0190(14) 0.0042(11) 0.0131(14) 0.0026(13)
C77 0.049(2) 0.047(2) 0.0319(18) 0.0037(15) 0.0025(17) 0.0057(17)
N44 0.046(2) 0.061(2) 0.0454(18) -0.0078(16) 0.0181(16) -0.0033(16)
C78 0.0385(19) 0.0316(15) 0.0205(14) -0.0042(11) 0.0051(14) -0.0082(13)
C79 0.0312(17) 0.0362(17) 0.047(2) 0.0051(15) -0.0002(16) -0.0068(14)
N45 0.0434(17) 0.0490(17) 0.0293(15) 0.0062(13) -0.0006(13) 0.0044(14)
C80 0.0223(13) 0.0230(13) 0.0272(15) 0.0070(11) 0.0058(12) -0.0023(11)
C81 0.0396(18) 0.0247(14) 0.0271(15) -0.0009(12) -0.0019(14) -0.0042(13)

loop_
_atom_type_symbol
_atom_type_description
_atom_type_scat_dispersion_real
_atom_type_scat_dispersion_imag
_atom_type_scat_source
C C 0.0033 0.0016 'International Tables Vol C Tables 4.2.6.8 and 6.1.1.4'
H H 0.0000 0.0000 'International Tables Vol C Tables 4.2.6.8 and 6.1.1.4'
N N 0.0061 0.0033 'International Tables Vol C Tables 4.2.6.8 and 6.1.1.4'
O O 0.0106 0.0060 'International Tables Vol C Tables 4.2.6.8 and 6.1.1.4'
Fe Fe 0.3463 0.8444 'International Tables Vol C Tables 4.2.6.8 and 6.1.1.4'

loop_
_geom_angle_atom_site_label_1
_geom_angle_atom_site_label_2
_geom_angle_atom_site_label_3
_geom_angle
_geom_angle_site_symmetry_1
_geom_angle_site_symmetry_3
_geom_angle_publ_flag
N1 Fe1 N4 125.65(7) . . ?
N1 Fe1 O1 89.76(7) . . ?
N4 Fe1 O1 81.89(7) . . ?
N1 Fe1 N6 102.29(7) . . ?
N4 Fe1 N6 92.30(7) . . ?
O1 Fe1 N6 167.83(8) . . ?
N1 Fe1 O3 84.87(6) . . ?
N4 Fe1 O3 146.17(7) . . ?
O1 Fe1 O3 84.32(6) . . ?
N6 Fe1 O3 94.92(6) . . ?
N1 Fe1 O4 141.83(6) . . ?
N4 Fe1 O4 90.66(7) . . ?
O1 Fe1 O4 83.72(7) . . ?
N6 Fe1 O4 85.67(7) . . ?
O3 Fe1 O4 57.11(6) . . ?
O2 Fe2 N2 108.32(7) . . ?
O2 Fe2 N9 86.79(7) . . ?
N2 Fe2 N9 100.48(7) . . ?
O2 Fe2 O5 155.60(7) . . ?
N2 Fe2 O5 95.81(7) . . ?
N9 Fe2 O5 92.43(7) . . ?
O2 Fe2 O3 87.32(7) . . ?
N2 Fe2 O3 84.37(6) . . ?
N9 Fe2 O3 173.32(7) . . ?
O5 Fe2 O3 91.63(6) . . ?
O2 Fe2 O6 96.72(7) . . ?
N2 Fe2 O6 154.01(7) . . ?
N9 Fe2 O6 87.48(7) . . ?
O5 Fe2 O6 58.89(7) . . ?
O3 Fe2 O6 90.08(6) . . ?
N21 Fe11 N26 113.45(8) . . ?
N21 Fe11 N24 119.01(8) . . ?
N26 Fe11 N24 101.19(8) . . ?
N21 Fe11 O11 85.23(7) . . ?
N26 Fe11 O11 136.33(7) . . ?
N24 Fe11 O11 102.91(7) . . ?
O13 Fe12 N22 122.34(7) . . ?
O13 Fe12 O15 144.34(7) . . ?
N22 Fe12 O15 91.08(7) . . ?
O13 Fe12 N29 90.82(7) . . ?
N22 Fe12 N29 98.84(7) . . ?
O15 Fe12 N29 96.28(7) . . ?
O13 Fe12 O11 88.39(7) . . ?
N22 Fe12 O11 84.54(7) . . ?
O15 Fe12 O11 82.36(6) . . ?
N29 Fe12 O11 176.40(7) . . ?
C2 N1 N2 108.37(17) . . ?
C2 N1 Fe1 126.61(14) . . ?
N2 N1 Fe1 124.90(13) . . ?
C3 N2 N1 107.16(17) . . ?
C3 N2 Fe2 133.84(14) . . ?
N1 N2 Fe2 117.32(13) . . ?
C4 N3 C5 114.30(17) . . ?
C4 N3 C10 111.24(18) . . ?
C5 N3 C10 114.06(17) . . ?
C6 N4 C7 106.53(19) . . ?
C6 N4 Fe1 125.52(16) . . ?
C7 N4 Fe1 127.85(17) . . ?
C6 N5 C8 107.5(2) . . ?
C6 N5 C9 126.4(2) . . ?
C8 N5 C9 126.0(2) . . ?
C11 N6 C12 105.66(19) . . ?
C11 N6 Fe1 123.09(15) . . ?
C12 N6 Fe1 130.48(16) . . ?
C11 N7 C13 106.5(2) . . ?
C11 N7 C14 126.4(2) . . ?
C13 N7 C14 127.1(2) . . ?
C16 N8 C21 110.11(17) . . ?
C16 N8 C15 110.66(17) . . ?
C21 N8 C15 112.89(18) . . ?
C17 N9 C18 104.96(19) . . ?
C17 N9 Fe2 130.00(15) . . ?
C18 N9 Fe2 124.76(16) . . ?
C17 N10 C19 107.2(2) . . ?
C17 N10 C20 125.7(2) . . ?
C19 N10 C20 127.1(2) . . ?
C22 N11 C23 104.7(2) . . ?
C22 N12 C24 107.3(2) . . ?
C22 N12 C25 126.6(2) . . ?
C24 N12 C25 126.0(2) . . ?
C42 N21 N22 108.78(18) . . ?
C42 N21 Fe11 125.50(15) . . ?
N22 N21 Fe11 125.50(14) . . ?
C43 N22 N21 107.25(18) . . ?
C43 N22 Fe12 136.00(15) . . ?
N21 N22 Fe12 116.60(14) . . ?
C45 N23 C50 113.91(18) . . ?
C45 N23 C44 112.27(19) . . ?
C50 N23 C44 112.64(19) . . ?
C46 N24 C47 106.2(2) . . ?
C46 N24 Fe11 121.81(17) . . ?
C47 N24 Fe11 131.98(17) . . ?
C46 N25 C48 107.7(2) . . ?
C46 N25 C49 126.6(2) . . ?
C48 N25 C49 125.7(2) . . ?
C51 N26 C52 106.35(19) . . ?
C51 N26 Fe11 118.85(16) . . ?
C52 N26 Fe11 134.79(16) . . ?
C51 N27 C53 107.51(19) . . ?
C51 N27 C54 126.0(2) . . ?
C53 N27 C54 126.5(2) . . ?
C61 N28 C56 110.94(17) . . ?
C61 N28 C55 111.75(18) . . ?
C56 N28 C55 110.75(17) . . ?
C57 N29 C58 105.12(19) . . ?
C57 N29 Fe12 133.59(16) . . ?
C58 N29 Fe12 120.65(16) . . ?
C57 N30 C59 107.30(19) . . ?
C57 N30 C60 127.0(2) . . ?
C59 N30 C60 125.55(19) . . ?
C62 N31 C63 105.2(3) . . ?
C62 N32 C64 105.5(3) . . ?
C62 N32 C65 126.5(2) . . ?
C64 N32 C65 127.8(3) . . ?
C26 O1 Fe1 137.59(15) . . ?
C26 O2 Fe2 130.53(15) . . ?
C28 O3 Fe1 95.31(13) . . ?
C28 O3 Fe2 135.43(15) . . ?
Fe1 O3 Fe2 109.63(7) . . ?
C28 O4 Fe1 87.18(14) . . ?
C30 O5 Fe2 91.04(15) . . ?
C30 O6 Fe2 88.49(14) . . ?
C66 O11 Fe11 101.88(14) . . ?
C66 O11 Fe12 124.65(14) . . ?
Fe11 O11 Fe12 107.69(7) . . ?
C68 O13 Fe12 119.40(17) . . ?
C70 O15 Fe12 96.45(15) . . ?
C2 C1 C3 104.06(19) . . ?
N1 C2 C1 110.47(18) . . ?
N1 C2 C4 118.71(19) . . ?
C1 C2 C4 130.66(19) . . ?
N2 C3 C1 109.89(19) . . ?
N2 C3 C15 121.58(19) . . ?
C1 C3 C15 127.9(2) . . ?
N3 C4 C2 109.25(17) . . ?
N3 C5 C6 110.85(18) . . ?
N4 C6 N5 110.5(2) . . ?
N4 C6 C5 125.88(19) . . ?
N5 C6 C5 123.6(2) . . ?
C8 C7 N4 109.2(2) . . ?
C7 C8 N5 106.3(2) . . ?
N3 C10 C11 110.17(18) . . ?
N6 C11 N7 111.9(2) . . ?
N6 C11 C10 124.81(19) . . ?
N7 C11 C10 123.3(2) . . ?
C13 C12 N6 109.6(2) . . ?
C12 C13 N7 106.4(2) . . ?
N8 C15 C3 112.90(17) . . ?
N8 C16 C17 109.43(17) . . ?
N9 C17 N10 111.4(2) . . ?
N9 C17 C16 127.0(2) . . ?
N10 C17 C16 121.5(2) . . ?
C19 C18 N9 110.3(2) . . ?
C18 C19 N10 106.2(2) . . ?
N8 C21 C22 109.99(19) . . ?
N11 C22 N12 111.5(2) . . ?
N11 C22 C21 124.7(2) . . ?
N12 C22 C21 123.6(2) . . ?
C24 C23 N11 111.2(2) . . ?
C23 C24 N12 105.3(2) . . ?
O1 C26 O2 126.4(2) . . ?
O1 C26 C27 116.6(2) . . ?
O2 C26 C27 117.0(2) . . ?
O4 C28 O3 120.4(2) . . ?
O4 C28 C29 121.2(2) . . ?
O3 C28 C29 118.3(2) . . ?
O6 C30 O5 121.5(2) . . ?
O6 C30 C31 119.5(2) . . ?
O5 C30 C31 119.0(3) . . ?
C42 C41 C43 104.39(19) . . ?
N21 C42 C41 109.68(19) . . ?
N21 C42 C44 118.54(19) . . ?
C41 C42 C44 131.3(2) . . ?
N22 C43 C41 109.90(19) . . ?
N22 C43 C55 121.28(19) . . ?
C41 C43 C55 128.8(2) . . ?
N23 C44 C42 109.91(18) . . ?
N23 C45 C46 109.86(19) . . ?
N24 C46 N25 110.6(2) . . ?
N24 C46 C45 124.0(2) . . ?
N25 C46 C45 125.1(2) . . ?
C48 C47 N24 109.2(2) . . ?
C47 C48 N25 106.3(2) . . ?
N23 C50 C51 109.07(19) . . ?
N26 C51 N27 110.7(2) . . ?
N26 C51 C50 123.9(2) . . ?
N27 C51 C50 125.3(2) . . ?
C53 C52 N26 109.2(2) . . ?
N27 C53 C52 106.2(2) . . ?
N28 C55 C43 114.91(17) . . ?
N28 C56 C57 110.49(17) . . ?
N29 C57 N30 111.0(2) . . ?
N29 C57 C56 126.1(2) . . ?
N30 C57 C56 122.9(2) . . ?
C59 C58 N29 110.3(2) . . ?
C58 C59 N30 106.3(2) . . ?
N28 C61 C62 110.96(18) . . ?
N31 C62 N32 111.8(2) . . ?
N31 C62 C61 125.7(3) . . ?
N32 C62 C61 122.4(2) . . ?
C64 C63 N31 110.7(3) . . ?
C63 C64 N32 106.8(3) . . ?
O12 C66 O11 120.8(2) . . ?
O12 C66 C67 122.4(2) . . ?
O11 C66 C67 116.8(2) . . ?
O14A C68 O13 124.9(2) . . ?
O14A C68 O14B 42.1(11) . . ?
O13 C68 O14B 116.5(9) . . ?
O14A C68 C69 119.2(2) . . ?
O13 C68 C69 115.5(2) . . ?
O14B C68 C69 114.2(8) . . ?
O15 C70 O16 120.9(2) . . ?
O15 C70 C71 120.0(2) . . ?
O16 C70 C71 119.1(2) . . ?
N42 C74 C75 179.2(4) . . ?
N43 C76 C77 179.5(4) . . ?
N44 C78 C79 177.5(4) . . ?
N45 C80 C81 177.9(3) . . ?

loop_
_geom_bond_atom_site_label_1
_geom_bond_atom_site_label_2
_geom_bond_distance
_geom_bond_site_symmetry_2
_geom_bond_publ_flag
Fe1 N1 2.1221(19) . ?
Fe1 N4 2.1253(19) . ?
Fe1 O1 2.1852(18) . ?
Fe1 N6 2.1881(19) . ?
Fe1 O3 2.1927(16) . ?
Fe1 O4 2.3924(18) . ?
Fe2 O2 2.0541(18) . ?
Fe2 N2 2.1296(18) . ?
Fe2 N9 2.195(2) . ?
Fe2 O5 2.2047(18) . ?
Fe2 O3 2.2286(16) . ?
Fe2 O6 2.2660(17) . ?
Fe11 N21 2.0776(19) . ?
Fe11 N26 2.080(2) . ?
Fe11 N24 2.084(2) . ?
Fe11 O11 2.0915(16) . ?
Fe12 O13 2.0108(18) . ?
Fe12 N22 2.1144(19) . ?
Fe12 O15 2.1669(17) . ?
Fe12 N29 2.188(2) . ?
Fe12 O11 2.2710(16) . ?
N1 C2 1.342(3) . ?
N1 N2 1.372(2) . ?
N2 C3 1.360(3) . ?
N3 C4 1.462(3) . ?
N3 C5 1.463(3) . ?
N3 C10 1.467(3) . ?
N4 C6 1.320(3) . ?
N4 C7 1.376(3) . ?
N5 C6 1.355(3) . ?
N5 C8 1.373(4) . ?
N5 C9 1.468(3) . ?
N6 C11 1.311(3) . ?
N6 C12 1.383(3) . ?
N7 C11 1.355(3) . ?
N7 C13 1.380(3) . ?
N7 C14 1.456(3) . ?
N8 C16 1.480(3) . ?
N8 C21 1.480(3) . ?
N8 C15 1.481(3) . ?
N9 C17 1.331(3) . ?
N9 C18 1.386(3) . ?
N10 C17 1.350(3) . ?
N10 C19 1.380(3) . ?
N10 C20 1.455(3) . ?
N11 C22 1.326(3) . ?
N11 C23 1.372(4) . ?
N12 C22 1.359(3) . ?
N12 C24 1.373(3) . ?
N12 C25 1.470(3) . ?
N21 C42 1.346(3) . ?
N21 N22 1.365(3) . ?
N22 C43 1.355(3) . ?
N23 C45 1.468(3) . ?
N23 C50 1.471(3) . ?
N23 C44 1.478(3) . ?
N24 C46 1.328(3) . ?
N24 C47 1.380(3) . ?
N25 C46 1.348(3) . ?
N25 C48 1.374(4) . ?
N25 C49 1.461(3) . ?
N26 C51 1.326(3) . ?
N26 C52 1.373(3) . ?
N27 C51 1.355(3) . ?
N27 C53 1.370(3) . ?
N27 C54 1.467(3) . ?
N28 C61 1.477(3) . ?
N28 C56 1.478(3) . ?
N28 C55 1.488(3) . ?
N29 C57 1.327(3) . ?
N29 C58 1.384(3) . ?
N30 C57 1.364(3) . ?
N30 C59 1.368(3) . ?
N30 C60 1.455(3) . ?
N31 C62 1.321(4) . ?
N31 C63 1.378(4) . ?
N32 C62 1.364(4) . ?
N32 C64 1.392(4) . ?
N32 C65 1.455(5) . ?
O1 C26 1.239(3) . ?
O2 C26 1.266(3) . ?
O3 C28 1.287(3) . ?
O4 C28 1.247(3) . ?
O5 C30 1.265(3) . ?
O6 C30 1.255(3) . ?
O11 C66 1.297(3) . ?
O12 C66 1.238(3) . ?
O13 C68 1.270(3) . ?
O14A C68 1.244(4) . ?
O14B C68 1.31(2) . ?
O15 C70 1.254(3) . ?
O16 C70 1.262(3) . ?
C1 C2 1.386(3) . ?
C1 C3 1.401(3) . ?
C2 C4 1.505(3) . ?
C3 C15 1.500(3) . ?
C5 C6 1.498(3) . ?
C7 C8 1.360(4) . ?
C10 C11 1.500(3) . ?
C12 C13 1.356(4) . ?
C16 C17 1.488(3) . ?
C18 C19 1.349(4) . ?
C21 C22 1.497(3) . ?
C23 C24 1.361(4) . ?
C26 C27 1.520(3) . ?
C28 C29 1.511(3) . ?
C30 C31 1.517(3) . ?
C41 C42 1.388(3) . ?
C41 C43 1.396(3) . ?
C42 C44 1.504(3) . ?
C43 C55 1.502(3) . ?
C45 C46 1.499(3) . ?
C47 C48 1.360(4) . ?
C50 C51 1.503(3) . ?
C52 C53 1.372(3) . ?
C56 C57 1.496(3) . ?
C58 C59 1.353(4) . ?
C61 C62 1.492(3) . ?
C63 C64 1.334(6) . ?
C66 C67 1.502(3) . ?
C68 C69 1.521(3) . ?
C70 C71 1.512(3) . ?
N42 C74 1.151(6) . ?
C74 C75 1.446(7) . ?
N43 C76 1.145(5) . ?
C76 C77 1.446(5) . ?
N44 C78 1.131(5) . ?
C78 C79 1.442(5) . ?
N45 C80 1.140(4) . ?
C80 C81 1.460(4) . ?
